data_7053221
loop_
_publ_author_name
'Joo, Young-Hyuk'
'Chung, Jin Hyuk'
'Cho, Soo Gyeong'
'Goh, Eun Mee'

_publ_section_title
;
 Energetic salts based on 1-methoxy-5-nitroiminotetrazole
;
_journal_issue 4
_journal_name_full 'New Journal of Chemistry'
_journal_page_first 1180
_journal_paper_doi 10.1039/c3nj41117f
_journal_volume 37
_journal_year 2013
_chemical_formula_moiety 'C2 H3 N6 O3, C H7 N4'
_chemical_formula_sum 'C3 H10 N10 O3'
_chemical_formula_weight 234.21
_chemical_name_common 'aminoguanidinium 1-methoxy-5-nitroiminotetrazolate'
_chemical_name_systematic
;
aminoguanidinium 1-methoxy-5-nitroiminotetrazolate
;
_space_group_IT_number 15
_symmetry_cell_setting monoclinic
_symmetry_space_group_name_Hall '-C 2yc'
_symmetry_space_group_name_H-M 'C 1 2/c 1'
_atom_sites_solution_hydrogens geom
_atom_sites_solution_primary direct
_atom_sites_solution_secondary difmap
_audit_creation_method SHELXL-97
_cell_angle_alpha 90.00
_cell_angle_beta 119.073(2)
_cell_angle_gamma 90.00
_cell_formula_units_Z 8
_cell_length_a 17.1247(6)
_cell_length_b 9.7122(3)
_cell_length_c 13.4618(8)
_cell_measurement_reflns_used 4594
_cell_measurement_temperature 296(2)
_cell_measurement_theta_max 23.20
_cell_measurement_theta_min 2.50
_cell_volume 1956.84(15)
_computing_cell_refinement 'SAINT (Bruker, 2002)'
_computing_data_collection 'SMART (Bruker, 2002)'
_computing_data_reduction SAINT
_computing_molecular_graphics 'Ortep-3 for Windows (Farrugia, 1997)'
_computing_publication_material 'WinGX publication routines (Farrugia, 1999)'
_computing_structure_refinement 'SHELXL97 (Sheldrick, 2008)'
_computing_structure_solution 'SHELXS97 (Sheldrick, 2008)'
_diffrn_ambient_temperature 296(2)
_diffrn_measured_fraction_theta_full 0.994
_diffrn_measured_fraction_theta_max 0.994
_diffrn_measurement_device_type 'Bruker SMART CCD area-detector'
_diffrn_measurement_method '\f and \w scans'
_diffrn_radiation_monochromator graphite
_diffrn_radiation_source 'fine-focus sealed tube'
_diffrn_radiation_type MoK\a
_diffrn_radiation_wavelength 0.71073
_diffrn_reflns_av_R_equivalents 0.0722
_diffrn_reflns_av_sigmaI/netI 0.0340
_diffrn_reflns_limit_h_max 22
_diffrn_reflns_limit_h_min -22
_diffrn_reflns_limit_k_max 12
_diffrn_reflns_limit_k_min -12
_diffrn_reflns_limit_l_max 17
_diffrn_reflns_limit_l_min -17
_diffrn_reflns_number 23975
_diffrn_reflns_theta_full 28.33
_diffrn_reflns_theta_max 28.33
_diffrn_reflns_theta_min 2.50
_exptl_absorpt_coefficient_mu 0.137
_exptl_absorpt_correction_type none
_exptl_crystal_colour colourless
_exptl_crystal_density_diffrn 1.590
_exptl_crystal_density_method 'not measured'
_exptl_crystal_description block
_exptl_crystal_F_000 976
_exptl_crystal_size_max 0.28
_exptl_crystal_size_mid 0.21
_exptl_crystal_size_min 0.19
_refine_diff_density_max 0.163
_refine_diff_density_min -0.244
_refine_diff_density_rms 0.042
_refine_ls_extinction_method none
_refine_ls_goodness_of_fit_ref 0.985
_refine_ls_hydrogen_treatment mixed
_refine_ls_matrix_type full
_refine_ls_number_parameters 173
_refine_ls_number_reflns 2422
_refine_ls_number_restraints 0
_refine_ls_restrained_S_all 0.985
_refine_ls_R_factor_all 0.0859
_refine_ls_R_factor_gt 0.0411
_refine_ls_shift/su_max 0.000
_refine_ls_shift/su_mean 0.000
_refine_ls_structure_factor_coef Fsqd
_refine_ls_weighting_details 'calc w=1/[\s^2^(Fo^2^)+(0.0619P)^2^+0.3555P] where P=(Fo^2^+2Fc^2^)/3'
_refine_ls_weighting_scheme calc
_refine_ls_wR_factor_gt 0.1044
_refine_ls_wR_factor_ref 0.1241
_reflns_number_gt 1355
_reflns_number_total 2422
_reflns_threshold_expression I>2\s(I)
_cod_data_source_file c3nj41117f.txt
_cod_data_source_block cnu936
_cod_original_sg_symbol_H-M C2/c
_cod_database_code 7053221

loop_
_symmetry_equiv_pos_as_xyz
'x, y, z'
'-x, y, -z+1/2'
'x+1/2, y+1/2, z'
'-x+1/2, y+1/2, -z+1/2'
'-x, -y, -z'
'x, -y, z-1/2'
'-x+1/2, -y+1/2, -z'
'x+1/2, -y+1/2, z-1/2'

loop_
_atom_site_label
_atom_site_type_symbol
_atom_site_fract_x
_atom_site_fract_y
_atom_site_fract_z
_atom_site_U_iso_or_equiv
_atom_site_adp_type
_atom_site_occupancy
_atom_site_symmetry_multiplicity
_atom_site_calc_flag
_atom_site_refinement_flags
C1 C 0.53576(11) 0.46384(17) 0.14339(13) 0.0411(4) Uani 1 1 d .
N2 N 0.61591(10) 0.40290(16) 0.18090(12) 0.0489(4) Uani 1 1 d .
N3 N 0.68194(11) 0.49444(19) 0.22970(15) 0.0621(5) Uani 1 1 d .
N4 N 0.64234(11) 0.61095(19) 0.22211(15) 0.0654(5) Uani 1 1 d .
N5 N 0.55162(10) 0.59599(16) 0.16873(13) 0.0522(4) Uani 1 1 d .
N6 N 0.46247(9) 0.37985(14) 0.09628(12) 0.0487(4) Uani 1 1 d .
N7 N 0.38430(10) 0.44093(15) 0.05134(11) 0.0446(4) Uani 1 1 d .
O8 O 0.37347(8) 0.56723(13) 0.04481(12) 0.0608(4) Uani 1 1 d .
O9 O 0.31782(8) 0.36102(13) 0.01238(12) 0.0610(4) Uani 1 1 d .
O10 O 0.63277(9) 0.27083(14) 0.16351(11) 0.0626(4) Uani 1 1 d .
C11 C 0.63560(16) 0.1816(2) 0.25021(19) 0.0727(6) Uani 1 1 d .
H11A H 0.6475 0.0891 0.2364 0.109 Uiso 1 1 calc R
H11B H 0.5792 0.1847 0.2491 0.109 Uiso 1 1 calc R
H11C H 0.6820 0.2115 0.3231 0.109 Uiso 1 1 calc R
N12 N 0.10919(13) 0.4080(2) 0.03962(18) 0.0612(5) Uani 1 1 d .
H12A H 0.0918(16) 0.322(3) 0.008(2) 0.095(9) Uiso 1 1 d .
H12B H 0.1470(17) 0.393(3) 0.116(2) 0.093(9) Uiso 1 1 d .
N13 N 0.15715(12) 0.47217(17) -0.00789(15) 0.0582(4) Uani 1 1 d .
H13 H 0.2111(18) 0.435(3) 0.003(2) 0.097(8) Uiso 1 1 d .
C14 C 0.12687(12) 0.58726(18) -0.06767(15) 0.0480(4) Uani 1 1 d .
N15 N 0.17648(13) 0.6449(2) -0.10745(17) 0.0627(5) Uani 1 1 d .
H15A H 0.2359(18) 0.619(3) -0.081(2) 0.097(9) Uiso 1 1 d .
H15B H 0.1591(15) 0.723(3) -0.147(2) 0.084(8) Uiso 1 1 d .
N16 N 0.04878(11) 0.63673(19) -0.09040(16) 0.0568(5) Uani 1 1 d .
H16A H 0.0361(13) 0.716(2) -0.1130(16) 0.058(6) Uiso 1 1 d .
H16B H 0.0170(15) 0.599(2) -0.058(2) 0.079(8) Uiso 1 1 d .

loop_
_atom_site_aniso_label
_atom_site_aniso_U_11
_atom_site_aniso_U_22
_atom_site_aniso_U_33
_atom_site_aniso_U_23
_atom_site_aniso_U_13
_atom_site_aniso_U_12
C1 0.0453(10) 0.0436(10) 0.0342(8) 0.0029(7) 0.0191(7) 0.0052(7)
N2 0.0451(8) 0.0506(9) 0.0480(9) -0.0014(7) 0.0203(7) 0.0063(7)
N3 0.0459(9) 0.0699(12) 0.0634(11) -0.0035(9) 0.0209(8) -0.0040(8)
N4 0.0534(10) 0.0636(11) 0.0705(12) -0.0076(9) 0.0233(9) -0.0090(8)
N5 0.0501(9) 0.0478(9) 0.0544(9) -0.0028(7) 0.0220(7) -0.0018(7)
N6 0.0405(8) 0.0438(8) 0.0524(9) 0.0012(7) 0.0152(7) 0.0037(6)
N7 0.0461(8) 0.0443(8) 0.0396(8) 0.0029(6) 0.0178(7) 0.0033(7)
O8 0.0524(8) 0.0421(7) 0.0750(9) 0.0048(6) 0.0207(7) 0.0084(6)
O9 0.0434(7) 0.0523(8) 0.0748(9) -0.0049(7) 0.0190(7) -0.0046(6)
O10 0.0700(9) 0.0614(9) 0.0571(8) -0.0007(7) 0.0315(7) 0.0197(7)
C11 0.0791(15) 0.0580(12) 0.0684(14) 0.0086(11) 0.0260(12) 0.0180(11)
N12 0.0696(12) 0.0527(11) 0.0637(12) 0.0062(9) 0.0344(10) 0.0122(9)
N13 0.0572(10) 0.0511(9) 0.0656(11) 0.0086(8) 0.0292(9) 0.0129(8)
C14 0.0452(10) 0.0412(9) 0.0447(10) -0.0072(8) 0.0115(8) 0.0022(8)
N15 0.0574(11) 0.0539(11) 0.0731(12) 0.0075(9) 0.0287(10) 0.0037(9)
N16 0.0517(11) 0.0433(10) 0.0658(11) 0.0059(8) 0.0211(9) 0.0090(8)

loop_
_atom_type_symbol
_atom_type_description
_atom_type_scat_dispersion_real
_atom_type_scat_dispersion_imag
_atom_type_scat_source
C C 0.0033 0.0016 'International Tables Vol C Tables 4.2.6.8 and 6.1.1.4'
H H 0.0000 0.0000 'International Tables Vol C Tables 4.2.6.8 and 6.1.1.4'
N N 0.0061 0.0033 'International Tables Vol C Tables 4.2.6.8 and 6.1.1.4'
O O 0.0106 0.0060 'International Tables Vol C Tables 4.2.6.8 and 6.1.1.4'

loop_
_geom_angle_atom_site_label_1
_geom_angle_atom_site_label_2
_geom_angle_atom_site_label_3
_geom_angle
N5 C1 N2 106.59(15)
N5 C1 N6 136.57(16)
N2 C1 N6 116.75(15)
N3 N2 C1 110.93(15)
N3 N2 O10 120.91(15)
C1 N2 O10 127.78(15)
N4 N3 N2 104.89(15)
N3 N4 N5 111.47(15)
C1 N5 N4 106.12(15)
N7 N6 C1 116.41(14)
O8 N7 O9 120.41(14)
O8 N7 N6 124.40(15)
O9 N7 N6 115.19(14)
N2 O10 C11 110.82(15)
O10 C11 H11A 109.5
O10 C11 H11B 109.5
H11A C11 H11B 109.5
O10 C11 H11C 109.5
H11A C11 H11C 109.5
H11B C11 H11C 109.5
N13 N12 H12A 109.0(16)
N13 N12 H12B 109.0(16)
H12A N12 H12B 105(2)
C14 N13 N12 120.41(17)
C14 N13 H13 118.9(16)
N12 N13 H13 120.7(16)
N16 C14 N13 120.3(2)
N16 C14 N15 122.11(19)
N13 C14 N15 117.50(18)
C14 N15 H15A 121.2(16)
C14 N15 H15B 120.3(15)
H15A N15 H15B 117(2)
C14 N16 H16A 119.3(14)
C14 N16 H16B 120.9(15)
H16A N16 H16B 116(2)

loop_
_geom_bond_atom_site_label_1
_geom_bond_atom_site_label_2
_geom_bond_distance
C1 N5 1.322(2)
C1 N2 1.348(2)
C1 N6 1.367(2)
N2 N3 1.334(2)
N2 O10 1.3598(19)
N3 N4 1.298(2)
N4 N5 1.366(2)
N6 N7 1.3126(19)
N7 O8 1.2373(18)
N7 O9 1.2622(18)
O10 C11 1.435(3)
C11 H11A 0.9600
C11 H11B 0.9600
C11 H11C 0.9600
N12 N13 1.408(2)
N12 H12A 0.92(3)
N12 H12B 0.92(3)
N13 C14 1.327(2)
N13 H13 0.93(3)
C14 N16 1.310(2)
C14 N15 1.328(3)
N15 H15A 0.93(3)
N15 H15B 0.89(3)
N16 H16A 0.82(2)
N16 H16B 0.92(2)

loop_
_geom_hbond_atom_site_label_D
_geom_hbond_atom_site_label_H
_geom_hbond_atom_site_label_A
_geom_hbond_distance_DH
_geom_hbond_distance_HA
_geom_hbond_distance_DA
_geom_hbond_angle_DHA
_geom_hbond_site_symmetry_A
N12 H12A N6 0.92(3) 2.33(3) 3.238(3) 172(2) 7
N12 H12A O9 0.92(3) 2.46(3) 3.119(2) 128.9(19) 7
N13 H13 O9 0.93(3) 1.91(3) 2.843(2) 175(2) .
N15 H15A O8 0.93(3) 2.19(3) 3.071(2) 157(2) .
N15 H15B N4 0.89(3) 2.30(3) 3.150(3) 159(2) 8_465
N16 H16A N5 0.82(2) 2.25(2) 3.008(2) 154.4(19) 7_565
N16 H16A O8 0.82(2) 2.51(2) 3.102(2) 130.5(17) 7_565
N16 H16B N12 0.92(2) 2.30(2) 3.126(3) 150(2) 5_565
